data_4346748
loop_
_publ_author_name
'Dey, Soumyajit'
'Sil, Debangsu'
'Pandit, Younis Ahmad'
'Rath, Sankar Prasad'

_publ_section_title
;
 Effect of Two Interacting Rings in Metalloporphyrin Dimers upon Stepwise
 Oxidations.
;
_journal_issue 7
_journal_name_full 'Inorganic chemistry'
_journal_page_first 3229
_journal_page_last 3238
_journal_paper_doi 10.1021/acs.inorgchem.5b02065
_journal_volume 55
_journal_year 2016
_chemical_formula_sum 'C75 H93 Cl3 F6 N8 Sb'
_chemical_formula_weight 1448.67
_space_group_crystal_system monoclinic
_space_group_IT_number 14
_space_group_name_Hall '-P 2yn'
_space_group_name_H-M_alt 'P 1 21/n 1'
_atom_sites_solution_hydrogens geom
_audit_creation_method SHELXL-2014
_cell_angle_alpha 90
_cell_angle_beta 69.453(4)
_cell_angle_gamma 90
_cell_formula_units_Z 4
_cell_length_a 17.995(2)
_cell_length_b 19.272(3)
_cell_length_c 22.366(3)
_cell_measurement_reflns_used 999
_cell_measurement_temperature 100(2)
_cell_measurement_theta_max 27.0
_cell_measurement_theta_min 2.5
_cell_volume 7263.1(17)
_computing_cell_refinement 'Bruker SAINT'
_computing_data_collection 'Bruker APEX'
_computing_data_reduction 'Bruker SAINT'
_computing_molecular_graphics 'SHELXL 5.1, XP (Sheldrick, 1994)'
_computing_publication_material SHELXS-97
_computing_structure_refinement 'SHELXL-2014 (Sheldrick, 2014)'
_computing_structure_solution 'SHELXS-97 (Sheldrick, 2008)'
_diffrn_ambient_temperature 100(2)
_diffrn_measured_fraction_theta_full 0.996
_diffrn_measured_fraction_theta_max 0.995
_diffrn_radiation_type MoK\a
_diffrn_radiation_wavelength 0.71073
_diffrn_reflns_av_R_equivalents 0.1178
_diffrn_reflns_av_unetI/netI 0.1405
_diffrn_reflns_Laue_measured_fraction_full 0.996
_diffrn_reflns_Laue_measured_fraction_max 0.995
_diffrn_reflns_limit_h_max 21
_diffrn_reflns_limit_h_min -15
_diffrn_reflns_limit_k_max 23
_diffrn_reflns_limit_k_min -20
_diffrn_reflns_limit_l_max 27
_diffrn_reflns_limit_l_min -26
_diffrn_reflns_number 39254
_diffrn_reflns_point_group_measured_fraction_full 0.996
_diffrn_reflns_point_group_measured_fraction_max 0.995
_diffrn_reflns_theta_full 25.000
_diffrn_reflns_theta_max 25.500
_diffrn_reflns_theta_min 1.605
_exptl_absorpt_coefficient_mu 0.553
_exptl_absorpt_correction_T_max 0.935
_exptl_absorpt_correction_T_min 0.900
_exptl_absorpt_correction_type multi-scan
_exptl_absorpt_process_details 'SADABS 2.05 (Sheldrick, 2002)'
_exptl_crystal_colour 'dark red'
_exptl_crystal_density_diffrn 1.325
_exptl_crystal_description block
_exptl_crystal_F_000 3020
_exptl_crystal_size_max 0.220
_exptl_crystal_size_mid 0.160
_exptl_crystal_size_min 0.120
_refine_diff_density_max 1.065
_refine_diff_density_min -0.568
_refine_diff_density_rms 0.111
_refine_ls_extinction_method none
_refine_ls_goodness_of_fit_ref 0.982
_refine_ls_hydrogen_treatment constr
_refine_ls_matrix_type full
_refine_ls_number_parameters 876
_refine_ls_number_reflns 13455
_refine_ls_number_restraints 6
_refine_ls_restrained_S_all 0.984
_refine_ls_R_factor_all 0.1760
_refine_ls_R_factor_gt 0.0838
_refine_ls_shift/su_max 0.000
_refine_ls_shift/su_mean 0.000
_refine_ls_structure_factor_coef Fsqd
_refine_ls_weighting_details 'w=1/[\s^2^(Fo^2^)+(0.1147P)^2^] where P=(Fo^2^+2Fc^2^)/3'
_refine_ls_weighting_scheme calc
_refine_ls_wR_factor_gt 0.1910
_refine_ls_wR_factor_ref 0.2461
_reflns_Friedel_coverage 0.000
_reflns_number_gt 6369
_reflns_number_total 13455
_reflns_threshold_expression 'I > 2\s(I)'
_cod_data_source_file ic5b02065_si_006.cif
_cod_data_source_block 30nova
_cod_original_cell_volume 7262.9(17)
_cod_original_sg_symbol_H-M 'P 21/n'
_cod_database_code 4346748
_shelx_space_group_comment
;
The symmetry employed for this shelxl refinement is uniquely defined
by the following loop, which should always be used as a source of
symmetry information in preference to the above space-group names.
They are only intended as comments.
;
_shelx_estimated_absorpt_t_min 0.888
_shelx_estimated_absorpt_t_max 0.937
_shelxl_version_number 2014-3

loop_
_space_group_symop_operation_xyz
'x, y, z'
'-x+1/2, y+1/2, -z+1/2'
'-x, -y, -z'
'x-1/2, -y-1/2, z-1/2'

loop_
_atom_site_label
_atom_site_type_symbol
_atom_site_fract_x
_atom_site_fract_y
_atom_site_fract_z
_atom_site_U_iso_or_equiv
_atom_site_adp_type
_atom_site_occupancy
_atom_site_site_symmetry_order
_atom_site_calc_flag
_atom_site_refinement_flags_posn
_atom_site_refinement_flags_adp
_atom_site_refinement_flags_occupancy
_atom_site_disorder_assembly
_atom_site_disorder_group
Sb1 Sb 0.17935(5) 0.07638(5) 0.12681(10) 0.0520(4) Uani 0.910(8) 1 d . . P A .
Sb1A Sb 0.1809(7) 0.0859(7) 0.1519(11) 0.068(4) Uiso 0.090(8) 1 d . . P A 1
F1 F 0.2404(5) 0.0593(3) 0.1767(4) 0.141(3) Uani 1 1 d . . . . .
F2 F 0.2587(4) 0.0441(3) 0.0571(3) 0.125(2) Uani 1 1 d . . . . .
F3 F 0.1408(4) -0.0135(3) 0.1408(4) 0.125(2) Uani 1 1 d . . . . .
F4 F 0.1200(3) 0.0924(3) 0.0746(3) 0.0889(17) Uani 1 1 d . . . . .
F5 F 0.0935(4) 0.1073(3) 0.1952(3) 0.117(2) Uani 1 1 d . . . . .
F6 F 0.2208(3) 0.1650(2) 0.1095(2) 0.0724(14) Uani 1 1 d . . . . .
N1A N 0.3463(3) 0.0260(3) 0.3780(2) 0.0271(12) Uani 1 1 d . . . . .
H1AA H 0.3535 0.0615 0.4001 0.032 Uiso 1 1 calc R U . . .
N1 N 0.1655(3) 0.0501(3) 0.4970(2) 0.0262(12) Uani 1 1 d . . . . .
H1A H 0.1731 0.0775 0.5258 0.031 Uiso 1 1 calc R U . . .
N2A N 0.3545(3) 0.1814(3) 0.3558(2) 0.0274(12) Uani 1 1 d . . . . .
N2 N 0.1545(3) 0.2070(3) 0.5128(2) 0.0262(12) Uani 1 1 d . . . . .
N3A N 0.3491(3) 0.2116(3) 0.4797(2) 0.0283(12) Uani 1 1 d . . . . .
H3AA H 0.3468 0.1751 0.4568 0.034 Uiso 1 1 calc R U . . .
N3 N 0.1498(3) 0.1899(3) 0.6382(2) 0.0264(12) Uani 1 1 d . . . . .
H3A H 0.1494 0.1619 0.6072 0.032 Uiso 1 1 calc R U . . .
N4 N 0.1532(3) 0.0330(2) 0.6263(2) 0.0230(12) Uani 1 1 d . . . . .
N4A N 0.3331(3) 0.0559(2) 0.5056(2) 0.0240(12) Uani 1 1 d . . . . .
C1A C 0.3347(3) -0.0414(3) 0.3998(3) 0.0239(14) Uani 1 1 d . . . . .
C1 C 0.1602(3) -0.0214(3) 0.4997(3) 0.0268(15) Uani 1 1 d . . . . .
C2A C 0.3317(3) -0.0832(3) 0.3466(3) 0.0255(14) Uani 1 1 d . . . . .
C2 C 0.1440(4) -0.0462(3) 0.4445(3) 0.0264(15) Uani 1 1 d . . . . .
C3 C 0.1431(4) 0.0107(3) 0.4080(3) 0.0267(15) Uani 1 1 d . . . . .
C3A C 0.3381(4) -0.0398(3) 0.2967(3) 0.0292(15) Uani 1 1 d . . . . .
C4 C 0.1567(4) 0.0710(3) 0.4403(3) 0.0263(14) Uani 1 1 d . . . . .
C4A C 0.3451(4) 0.0302(3) 0.3172(3) 0.0294(15) Uani 1 1 d . . . . .
C5 C 0.1574(3) 0.1374(3) 0.4191(3) 0.0292(15) Uani 1 1 d . . . . .
H5A H 0.1583 0.1416 0.3765 0.035 Uiso 1 1 calc R U . . .
C5A C 0.3460(3) 0.0898(3) 0.2824(3) 0.0255(14) Uani 1 1 d . . . . .
H5AA H 0.3432 0.0824 0.2412 0.031 Uiso 1 1 calc R U . . .
C6 C 0.1570(4) 0.1999(3) 0.4503(3) 0.0283(15) Uani 1 1 d . . . . .
C6A C 0.3502(4) 0.1592(3) 0.2989(3) 0.0284(15) Uani 1 1 d . . . . .
C7 C 0.1545(4) 0.2681(3) 0.4254(3) 0.0288(15) Uani 1 1 d . . . . .
C7A C 0.3505(4) 0.2164(3) 0.2562(3) 0.0300(15) Uani 1 1 d . . . . .
C8 C 0.1524(4) 0.3155(3) 0.4724(3) 0.0333(16) Uani 1 1 d . . . . .
C8A C 0.3564(4) 0.2747(3) 0.2880(3) 0.0288(15) Uani 1 1 d . . . . .
C9A C 0.3560(4) 0.2526(3) 0.3510(3) 0.0246(14) Uani 1 1 d . . . . .
C9 C 0.1525(4) 0.2770(3) 0.5271(3) 0.0288(15) Uani 1 1 d . . . . .
C10A C 0.3584(3) 0.2972(3) 0.3983(3) 0.0285(15) Uani 1 1 d . . . . .
H10A H 0.3633 0.3453 0.3884 0.034 Uiso 1 1 calc R U . . .
C10 C 0.1503(4) 0.3011(3) 0.5858(3) 0.0300(15) Uani 1 1 d . . . . .
H10B H 0.1501 0.3500 0.5912 0.036 Uiso 1 1 calc R U . . .
C11A C 0.3543(4) 0.2781(3) 0.4591(3) 0.0284(15) Uani 1 1 d . . . . .
C11 C 0.1482(4) 0.2603(3) 0.6378(3) 0.0316(16) Uani 1 1 d . . . . .
C12A C 0.3550(4) 0.3216(3) 0.5109(3) 0.0290(15) Uani 1 1 d . . . . .
C12 C 0.1489(4) 0.2887(3) 0.6984(3) 0.0306(16) Uani 1 1 d . . . . .
C13A C 0.3527(3) 0.2788(3) 0.5609(3) 0.0246(14) Uani 1 1 d . . . . .
C13 C 0.1526(4) 0.2329(3) 0.7347(3) 0.0303(15) Uani 1 1 d . . . . .
C14 C 0.1522(4) 0.1714(3) 0.6955(3) 0.0293(15) Uani 1 1 d . . . . .
C14A C 0.3480(4) 0.2089(3) 0.5417(3) 0.0247(14) Uani 1 1 d . . . . .
C15A C 0.3442(4) 0.1497(3) 0.5768(3) 0.0301(15) Uani 1 1 d . . . . .
H15A H 0.3420 0.1577 0.6194 0.036 Uiso 1 1 calc R U . . .
C15 C 0.1548(4) 0.1041(3) 0.7173(3) 0.0303(15) Uani 1 1 d . . . . .
H15B H 0.1565 0.1008 0.7592 0.036 Uiso 1 1 calc R U . . .
C16A C 0.3430(4) 0.0803(3) 0.5607(3) 0.0268(14) Uani 1 1 d . . . . .
C16 C 0.1554(4) 0.0416(3) 0.6874(3) 0.0273(15) Uani 1 1 d . . . . .
C17A C 0.3552(4) 0.0234(3) 0.5975(3) 0.0316(16) Uani 1 1 d . . . . .
C17 C 0.1604(4) -0.0263(3) 0.7119(3) 0.0267(15) Uani 1 1 d . . . . .
C18A C 0.3550(4) -0.0365(3) 0.5650(3) 0.0259(15) Uani 1 1 d . . . . .
C18 C 0.1679(3) -0.0733(3) 0.6647(3) 0.0250(14) Uani 1 1 d . . . . .
C19A C 0.3391(3) -0.0165(3) 0.5077(3) 0.0252(14) Uani 1 1 d . . . . .
C19 C 0.1644(3) -0.0361(3) 0.6096(3) 0.0230(14) Uani 1 1 d . . . . .
C20A C 0.3272(4) -0.0615(3) 0.4616(3) 0.0274(15) Uani 1 1 d . . . . .
C20 C 0.1732(3) -0.0612(3) 0.5487(3) 0.0228(14) Uani 1 1 d . . . . .
C21 C 0.1222(4) -0.1189(3) 0.4328(3) 0.0320(16) Uani 1 1 d . . . . .
H21A H 0.1597 -0.1517 0.4413 0.038 Uiso 1 1 calc R U . . .
H21B H 0.1280 -0.1237 0.3874 0.038 Uiso 1 1 calc R U . . .
C21A C 0.3285(4) -0.1611(3) 0.3441(3) 0.0298(15) Uani 1 1 d . . . . .
H21C H 0.3111 -0.1751 0.3085 0.036 Uiso 1 1 calc R U . . .
H21D H 0.2889 -0.1785 0.3843 0.036 Uiso 1 1 calc R U . . .
C22A C 0.4092(4) -0.1945(3) 0.3347(3) 0.0395(18) Uani 1 1 d . . . . .
H22A H 0.4062 -0.2445 0.3283 0.059 Uiso 1 1 calc R U . . .
H22B H 0.4233 -0.1861 0.3726 0.059 Uiso 1 1 calc R U . . .
H22C H 0.4498 -0.1741 0.2972 0.059 Uiso 1 1 calc R U . . .
C22 C 0.0378(4) -0.1387(4) 0.4743(4) 0.059(2) Uani 1 1 d . . . . .
H22D H 0.0244 -0.1838 0.4606 0.089 Uiso 1 1 calc R U . . .
H22E H 0.0008 -0.1034 0.4701 0.089 Uiso 1 1 calc R U . . .
H22F H 0.0341 -0.1416 0.5191 0.089 Uiso 1 1 calc R U . . .
C23 C 0.1260(4) 0.0126(4) 0.3476(3) 0.0361(17) Uani 1 1 d . . . . .
H23A H 0.1367 -0.0338 0.3274 0.043 Uiso 1 1 calc R U . . .
H23B H 0.1626 0.0460 0.3180 0.043 Uiso 1 1 calc R U . . .
C23A C 0.3426(4) -0.0572(3) 0.2312(3) 0.0376(18) Uani 1 1 d . . . . .
H23C H 0.3064 -0.0263 0.2190 0.045 Uiso 1 1 calc R U . . .
H23D H 0.3242 -0.1055 0.2306 0.045 Uiso 1 1 calc R U . . .
C24 C 0.0396(4) 0.0334(3) 0.3573(3) 0.0418(19) Uani 1 1 d . . . . .
H24A H 0.0310 0.0302 0.3165 0.063 Uiso 1 1 calc R U . . .
H24B H 0.0302 0.0812 0.3732 0.063 Uiso 1 1 calc R U . . .
H24C H 0.0029 0.0021 0.3883 0.063 Uiso 1 1 calc R U . . .
C24A C 0.4272(4) -0.0499(4) 0.1816(3) 0.049(2) Uani 1 1 d . . . . .
H24D H 0.4256 -0.0563 0.1386 0.074 Uiso 1 1 calc R U . . .
H24E H 0.4618 -0.0851 0.1898 0.074 Uiso 1 1 calc R U . . .
H24F H 0.4479 -0.0036 0.1850 0.074 Uiso 1 1 calc R U . . .
C25 C 0.1516(4) 0.2814(4) 0.3609(3) 0.0360(17) Uani 1 1 d . . . . .
H25A H 0.1895 0.2502 0.3298 0.043 Uiso 1 1 calc R U . . .
H25B H 0.1685 0.3298 0.3483 0.043 Uiso 1 1 calc R U . . .
C25A C 0.3465(4) 0.2103(4) 0.1900(3) 0.0387(18) Uani 1 1 d . . . . .
H25C H 0.3067 0.1744 0.1908 0.046 Uiso 1 1 calc R U . . .
H25D H 0.3278 0.2550 0.1787 0.046 Uiso 1 1 calc R U . . .
C26 C 0.0684(4) 0.2703(4) 0.3580(4) 0.047(2) Uani 1 1 d . . . . .
H26A H 0.0678 0.2855 0.3164 0.071 Uiso 1 1 calc R U . . .
H26B H 0.0297 0.2973 0.3919 0.071 Uiso 1 1 calc R U . . .
H26C H 0.0547 0.2209 0.3639 0.071 Uiso 1 1 calc R U . . .
C26A C 0.4246(5) 0.1917(4) 0.1388(3) 0.057(2) Uani 1 1 d . . . . .
H26D H 0.4179 0.1905 0.0972 0.085 Uiso 1 1 calc R U . . .
H26E H 0.4419 0.1459 0.1481 0.085 Uiso 1 1 calc R U . . .
H26F H 0.4646 0.2265 0.1381 0.085 Uiso 1 1 calc R U . . .
C27 C 0.1517(4) 0.3929(3) 0.4687(3) 0.0368(17) Uani 1 1 d . . . . .
H27A H 0.1730 0.4071 0.4232 0.044 Uiso 1 1 calc R U . . .
H27B H 0.1872 0.4120 0.4898 0.044 Uiso 1 1 calc R U . . .
C27A C 0.3630(4) 0.3487(3) 0.2659(3) 0.0333(16) Uani 1 1 d . . . . .
H27C H 0.3306 0.3786 0.3015 0.040 Uiso 1 1 calc R U . . .
H27D H 0.3416 0.3528 0.2308 0.040 Uiso 1 1 calc R U . . .
C28 C 0.0687(4) 0.4236(3) 0.4999(4) 0.0461(19) Uani 1 1 d . . . . .
H28A H 0.0718 0.4744 0.4972 0.069 Uiso 1 1 calc R U . . .
H28B H 0.0472 0.4095 0.5449 0.069 Uiso 1 1 calc R U . . .
H28C H 0.0340 0.4067 0.4778 0.069 Uiso 1 1 calc R U . . .
C28A C 0.4477(4) 0.3738(4) 0.2427(4) 0.052(2) Uani 1 1 d . . . . .
H28D H 0.4493 0.4231 0.2315 0.077 Uiso 1 1 calc R U . . .
H28E H 0.4790 0.3470 0.2050 0.077 Uiso 1 1 calc R U . . .
H28F H 0.4700 0.3676 0.2766 0.077 Uiso 1 1 calc R U . . .
C29 C 0.1457(4) 0.3637(3) 0.7154(3) 0.0389(18) Uani 1 1 d . . . . .
H29A H 0.1793 0.3904 0.6777 0.047 Uiso 1 1 calc R U . . .
H29B H 0.1677 0.3702 0.7499 0.047 Uiso 1 1 calc R U . . .
C29A C 0.3606(4) 0.3994(3) 0.5081(3) 0.0376(17) Uani 1 1 d . . . . .
H29C H 0.3373 0.4181 0.5520 0.045 Uiso 1 1 calc R U . . .
H29D H 0.3286 0.4171 0.4832 0.045 Uiso 1 1 calc R U . . .
C30A C 0.4454(4) 0.4263(4) 0.4780(4) 0.048(2) Uani 1 1 d . . . . .
H30A H 0.4451 0.4771 0.4787 0.072 Uiso 1 1 calc R U . . .
H30B H 0.4680 0.4101 0.4337 0.072 Uiso 1 1 calc R U . . .
H30C H 0.4776 0.4089 0.5022 0.072 Uiso 1 1 calc R U . . .
C30 C 0.0611(4) 0.3923(4) 0.7374(4) 0.050(2) Uani 1 1 d . . . . .
H30D H 0.0619 0.4421 0.7462 0.075 Uiso 1 1 calc R U . . .
H30E H 0.0285 0.3681 0.7763 0.075 Uiso 1 1 calc R U . . .
H30F H 0.0386 0.3850 0.7038 0.075 Uiso 1 1 calc R U . . .
C31A C 0.3573(4) 0.2990(3) 0.6234(3) 0.0361(17) Uani 1 1 d . . . . .
H31A H 0.3187 0.2710 0.6574 0.043 Uiso 1 1 calc R U . . .
H31B H 0.3420 0.3484 0.6318 0.043 Uiso 1 1 calc R U . . .
C31 C 0.1533(4) 0.2322(3) 0.8009(3) 0.0346(17) Uani 1 1 d . . . . .
H31C H 0.1728 0.2776 0.8100 0.042 Uiso 1 1 calc R U . . .
H31D H 0.1909 0.1961 0.8042 0.042 Uiso 1 1 calc R U . . .
C32A C 0.4412(4) 0.2885(4) 0.6265(3) 0.0410(18) Uani 1 1 d . . . . .
H32A H 0.4412 0.3029 0.6686 0.061 Uiso 1 1 calc R U . . .
H32B H 0.4796 0.3166 0.5933 0.061 Uiso 1 1 calc R U . . .
H32C H 0.4560 0.2395 0.6196 0.061 Uiso 1 1 calc R U . . .
C32 C 0.0714(4) 0.2180(4) 0.8511(3) 0.050(2) Uani 1 1 d . . . . .
H32D H 0.0746 0.2209 0.8938 0.076 Uiso 1 1 calc R U . . .
H32E H 0.0537 0.1714 0.8445 0.076 Uiso 1 1 calc R U . . .
H32F H 0.0335 0.2524 0.8470 0.076 Uiso 1 1 calc R U . . .
C33 C 0.1588(4) -0.0379(3) 0.7781(3) 0.0360(17) Uani 1 1 d . . . . .
H33A H 0.1948 -0.0042 0.7876 0.043 Uiso 1 1 calc R U . . .
H33B H 0.1788 -0.0851 0.7813 0.043 Uiso 1 1 calc R U . . .
C33A C 0.3716(4) 0.0307(4) 0.6588(3) 0.0372(17) Uani 1 1 d . . . . .
H33C H 0.3553 -0.0124 0.6841 0.045 Uiso 1 1 calc R U . . .
H33D H 0.3393 0.0693 0.6841 0.045 Uiso 1 1 calc R U . . .
C34 C 0.0751(4) -0.0299(4) 0.8279(3) 0.0437(19) Uani 1 1 d . . . . .
H34A H 0.0766 -0.0386 0.8706 0.066 Uiso 1 1 calc R U . . .
H34B H 0.0394 -0.0634 0.8189 0.066 Uiso 1 1 calc R U . . .
H34C H 0.0558 0.0173 0.8259 0.066 Uiso 1 1 calc R U . . .
C34A C 0.4591(4) 0.0448(4) 0.6472(4) 0.054(2) Uani 1 1 d . . . . .
H34D H 0.4664 0.0514 0.6882 0.081 Uiso 1 1 calc R U . . .
H34E H 0.4759 0.0868 0.6212 0.081 Uiso 1 1 calc R U . . .
H34F H 0.4911 0.0053 0.6247 0.081 Uiso 1 1 calc R U . . .
C35 C 0.1673(4) -0.1511(3) 0.6731(3) 0.0290(15) Uani 1 1 d . . . . .
H35A H 0.1809 -0.1621 0.7113 0.035 Uiso 1 1 calc R U . . .
H35B H 0.2085 -0.1720 0.6355 0.035 Uiso 1 1 calc R U . . .
C35A C 0.3797(4) -0.1066(3) 0.5791(3) 0.0304(16) Uani 1 1 d . . . . .
H35C H 0.3393 -0.1410 0.5781 0.037 Uiso 1 1 calc R U . . .
H35D H 0.3818 -0.1066 0.6227 0.037 Uiso 1 1 calc R U . . .
C36 C 0.0876(4) -0.1832(3) 0.6807(3) 0.0353(17) Uani 1 1 d . . . . .
H36A H 0.0888 -0.2329 0.6895 0.053 Uiso 1 1 calc R U . . .
H36B H 0.0763 -0.1767 0.6413 0.053 Uiso 1 1 calc R U . . .
H36C H 0.0461 -0.1607 0.7162 0.053 Uiso 1 1 calc R U . . .
C36A C 0.4605(4) -0.1287(4) 0.5318(4) 0.049(2) Uani 1 1 d . . . . .
H36D H 0.4748 -0.1741 0.5443 0.074 Uiso 1 1 calc R U . . .
H36E H 0.5007 -0.0944 0.5320 0.074 Uiso 1 1 calc R U . . .
H36F H 0.4579 -0.1317 0.4889 0.074 Uiso 1 1 calc R U . . .
C37 C 0.2133(4) -0.1292(3) 0.5277(3) 0.0294(15) Uani 1 1 d . . . . .
H37A H 0.1861 -0.1715 0.5430 0.035 Uiso 1 1 calc R U . . .
C37A C 0.2894(4) -0.1296(3) 0.4861(3) 0.0308(16) Uani 1 1 d . . . . .
H37B H 0.3177 -0.1718 0.4732 0.037 Uiso 1 1 calc R U . . .
C1S C 0.2488(16) 0.0993(10) -0.0790(9) 0.140(12) Uani 0.579(7) 1 d D . P B 2
H1SA H 0.2332 0.0890 -0.0324 0.168 Uiso 0.579(7) 1 calc R U P B 2
Cl1 Cl 0.1710(3) 0.0781(2) -0.0920(2) 0.087(2) Uani 0.579(7) 1 d D . P B 2
Cl2 Cl 0.3391(6) 0.0302(5) -0.1173(5) 0.201(5) Uani 0.579(7) 1 d D . P B 2
Cl3 Cl 0.2616(8) 0.1856(4) -0.0801(5) 0.246(7) Uani 0.579(7) 1 d D . P B 2
C1SA C 0.273(3) 0.139(3) -0.108(3) 0.74(17) Uiso 0.421(7) 1 d D . P B 3
H1SB H 0.2809 0.1776 -0.1391 0.888 Uiso 0.421(7) 1 calc R U P B 3
Cl1A Cl 0.2996(18) 0.0690(17) -0.1466(14) 0.377(16) Uiso 0.421(7) 1 d D . P B 3
Cl2A Cl 0.3604(15) 0.1437(14) -0.0708(13) 0.403(14) Uiso 0.421(7) 1 d D . P B 3
Cl3A Cl 0.179(3) 0.143(4) -0.056(3) 1.12(8) Uiso 0.421(7) 1 d D . P B 3

loop_
_atom_site_aniso_label
_atom_site_aniso_U_11
_atom_site_aniso_U_22
_atom_site_aniso_U_33
_atom_site_aniso_U_23
_atom_site_aniso_U_13
_atom_site_aniso_U_12
Sb1 0.0769(6) 0.0347(5) 0.0571(8) -0.0003(4) -0.0394(4) 0.0073(3)
F1 0.214(7) 0.093(5) 0.209(8) 0.042(5) -0.191(7) -0.032(5)
F2 0.159(6) 0.090(5) 0.117(5) -0.022(4) -0.039(5) 0.051(4)
F3 0.186(7) 0.059(4) 0.168(6) 0.040(4) -0.108(5) -0.022(4)
F4 0.101(4) 0.088(4) 0.102(4) 0.013(3) -0.066(4) -0.012(3)
F5 0.124(5) 0.113(5) 0.086(4) -0.016(4) -0.002(4) 0.004(4)
F6 0.088(4) 0.050(3) 0.097(4) 0.005(3) -0.055(3) -0.008(3)
N1A 0.036(3) 0.023(3) 0.028(3) -0.005(2) -0.018(3) 0.002(2)
N1 0.041(3) 0.026(3) 0.014(3) -0.005(2) -0.012(2) 0.003(2)
N2A 0.029(3) 0.027(3) 0.025(3) -0.001(2) -0.007(2) -0.001(2)
N2 0.026(3) 0.028(3) 0.029(3) -0.002(2) -0.015(2) 0.001(2)
N3A 0.038(3) 0.024(3) 0.025(3) -0.002(2) -0.014(3) -0.001(2)
N3 0.036(3) 0.023(3) 0.020(3) -0.006(2) -0.010(2) 0.003(2)
N4 0.026(3) 0.022(3) 0.021(3) -0.002(2) -0.007(2) -0.001(2)
N4A 0.023(3) 0.027(3) 0.022(3) -0.001(2) -0.008(2) 0.002(2)
C1A 0.024(4) 0.021(3) 0.029(4) 0.002(3) -0.011(3) -0.002(3)
C1 0.026(4) 0.031(4) 0.027(4) -0.005(3) -0.014(3) 0.001(3)
C2A 0.025(4) 0.024(3) 0.030(3) -0.005(3) -0.013(3) 0.002(3)
C2 0.027(4) 0.030(3) 0.024(3) -0.006(3) -0.011(3) 0.000(3)
C3 0.026(4) 0.034(4) 0.024(3) -0.003(3) -0.014(3) 0.006(3)
C3A 0.030(4) 0.035(4) 0.025(4) -0.003(3) -0.012(3) 0.001(3)
C4 0.029(4) 0.034(4) 0.018(3) 0.003(3) -0.011(3) 0.002(3)
C4A 0.029(4) 0.039(4) 0.019(3) 0.000(3) -0.006(3) -0.005(3)
C5 0.030(4) 0.033(4) 0.027(4) 0.003(3) -0.012(3) 0.000(3)
C5A 0.029(4) 0.034(4) 0.013(3) 0.004(3) -0.007(3) 0.000(3)
C6 0.023(4) 0.036(4) 0.026(4) 0.008(3) -0.009(3) -0.003(3)
C6A 0.030(4) 0.032(4) 0.023(3) -0.007(3) -0.008(3) 0.000(3)
C7 0.023(4) 0.035(4) 0.030(4) 0.012(3) -0.011(3) -0.006(3)
C7A 0.029(4) 0.033(4) 0.027(4) 0.006(3) -0.008(3) 0.002(3)
C8 0.029(4) 0.034(4) 0.038(4) 0.008(3) -0.014(3) -0.005(3)
C8A 0.027(4) 0.027(4) 0.031(4) 0.005(3) -0.008(3) -0.003(3)
C9A 0.025(4) 0.026(3) 0.026(3) 0.003(3) -0.013(3) -0.010(3)
C9 0.025(4) 0.026(4) 0.034(4) 0.007(3) -0.007(3) -0.001(3)
C10A 0.027(4) 0.025(3) 0.034(4) 0.005(3) -0.011(3) -0.004(3)
C10 0.030(4) 0.020(3) 0.039(4) 0.003(3) -0.011(3) -0.001(3)
C11A 0.033(4) 0.021(3) 0.033(4) 0.003(3) -0.014(3) -0.002(3)
C11 0.025(4) 0.036(4) 0.034(4) 0.002(3) -0.011(3) -0.001(3)
C12A 0.026(4) 0.026(3) 0.036(4) -0.003(3) -0.012(3) -0.001(3)
C12 0.027(4) 0.031(4) 0.036(4) -0.006(3) -0.014(3) -0.003(3)
C13A 0.019(4) 0.031(4) 0.025(3) -0.004(3) -0.009(3) -0.002(3)
C13 0.030(4) 0.032(4) 0.026(4) -0.001(3) -0.006(3) -0.002(3)
C14 0.035(4) 0.030(4) 0.023(3) -0.005(3) -0.011(3) 0.005(3)
C14A 0.028(4) 0.024(3) 0.019(3) -0.003(3) -0.005(3) -0.005(3)
C15A 0.029(4) 0.041(4) 0.023(3) 0.000(3) -0.012(3) -0.005(3)
C15 0.040(4) 0.032(4) 0.017(3) -0.004(3) -0.007(3) 0.001(3)
C16A 0.028(4) 0.032(4) 0.022(3) 0.000(3) -0.011(3) -0.008(3)
C16 0.032(4) 0.034(4) 0.017(3) -0.001(3) -0.010(3) 0.003(3)
C17A 0.032(4) 0.040(4) 0.022(3) 0.012(3) -0.007(3) -0.008(3)
C17 0.031(4) 0.029(4) 0.020(3) 0.001(3) -0.009(3) 0.000(3)
C18A 0.028(4) 0.028(4) 0.022(3) 0.006(3) -0.009(3) -0.003(3)
C18 0.024(4) 0.031(4) 0.021(3) 0.005(3) -0.008(3) 0.003(3)
C19A 0.026(4) 0.028(4) 0.021(3) 0.003(3) -0.008(3) -0.003(3)
C19 0.024(4) 0.019(3) 0.023(3) 0.002(3) -0.005(3) -0.006(3)
C20A 0.025(4) 0.028(4) 0.030(4) 0.002(3) -0.012(3) 0.004(3)
C20 0.023(4) 0.022(3) 0.023(3) -0.002(3) -0.008(3) -0.004(3)
C21 0.039(4) 0.029(4) 0.033(4) -0.004(3) -0.018(3) 0.005(3)
C21A 0.036(4) 0.023(3) 0.032(4) -0.001(3) -0.012(3) -0.002(3)
C22A 0.044(5) 0.029(4) 0.044(4) -0.014(3) -0.013(4) 0.009(3)
C22 0.042(5) 0.036(4) 0.077(6) -0.019(4) 0.007(4) -0.010(4)
C23 0.042(5) 0.042(4) 0.030(4) -0.006(3) -0.020(3) 0.006(3)
C23A 0.055(5) 0.030(4) 0.035(4) -0.003(3) -0.025(4) 0.000(3)
C24 0.050(5) 0.036(4) 0.049(5) -0.016(4) -0.030(4) 0.014(3)
C24A 0.063(6) 0.054(5) 0.024(4) -0.010(4) -0.006(4) -0.005(4)
C25 0.035(4) 0.041(4) 0.033(4) 0.012(3) -0.014(3) -0.007(3)
C25A 0.051(5) 0.040(4) 0.030(4) 0.005(3) -0.020(4) 0.001(3)
C26 0.053(5) 0.045(4) 0.055(5) 0.016(4) -0.033(4) -0.007(4)
C26A 0.066(6) 0.085(6) 0.015(4) -0.004(4) -0.009(4) 0.015(5)
C27 0.043(5) 0.028(4) 0.039(4) 0.011(3) -0.014(4) 0.001(3)
C27A 0.039(4) 0.028(4) 0.038(4) 0.011(3) -0.020(3) -0.008(3)
C28 0.053(5) 0.032(4) 0.053(5) 0.003(4) -0.018(4) 0.014(4)
C28A 0.045(5) 0.051(5) 0.063(5) 0.025(4) -0.025(4) -0.014(4)
C29 0.053(5) 0.029(4) 0.042(4) -0.010(3) -0.026(4) -0.001(3)
C29A 0.048(5) 0.031(4) 0.039(4) -0.006(3) -0.023(4) 0.004(3)
C30A 0.058(5) 0.037(4) 0.051(5) -0.004(4) -0.020(4) -0.010(4)
C30 0.050(5) 0.041(4) 0.064(5) -0.019(4) -0.026(4) 0.016(4)
C31A 0.045(5) 0.036(4) 0.025(4) -0.008(3) -0.010(3) -0.001(3)
C31 0.042(5) 0.037(4) 0.030(4) -0.006(3) -0.017(3) -0.001(3)
C32A 0.040(5) 0.049(5) 0.042(4) -0.009(4) -0.025(4) 0.003(3)
C32 0.064(6) 0.053(5) 0.035(4) -0.004(4) -0.018(4) -0.006(4)
C33 0.052(5) 0.029(4) 0.030(4) 0.003(3) -0.018(4) 0.006(3)
C33A 0.047(5) 0.040(4) 0.033(4) 0.012(3) -0.025(4) -0.009(3)
C34 0.053(5) 0.051(5) 0.023(4) 0.009(3) -0.007(4) 0.009(4)
C34A 0.062(6) 0.068(5) 0.046(5) 0.019(4) -0.038(4) -0.032(4)
C35 0.039(4) 0.024(3) 0.028(4) 0.006(3) -0.016(3) -0.002(3)
C35A 0.029(4) 0.034(4) 0.029(4) 0.011(3) -0.011(3) -0.005(3)
C36 0.030(4) 0.031(4) 0.040(4) 0.008(3) -0.007(3) 0.000(3)
C36A 0.039(5) 0.051(5) 0.052(5) 0.020(4) -0.008(4) 0.007(4)
C37 0.045(5) 0.020(3) 0.023(3) 0.002(3) -0.013(3) -0.006(3)
C37A 0.039(4) 0.028(4) 0.026(4) 0.001(3) -0.012(3) 0.006(3)
C1S 0.22(3) 0.073(14) 0.057(12) 0.001(10) 0.041(15) -0.090(16)
Cl1 0.151(5) 0.060(3) 0.068(3) 0.009(2) -0.059(3) -0.007(3)
Cl2 0.185(8) 0.175(9) 0.167(8) -0.011(7) 0.035(7) 0.004(6)
Cl3 0.529(18) 0.104(5) 0.224(8) 0.099(5) -0.281(11) -0.178(8)

loop_
_atom_type_symbol
_atom_type_description
_atom_type_scat_dispersion_real
_atom_type_scat_dispersion_imag
_atom_type_scat_source
C C 0.0033 0.0016 'International Tables Vol C Tables 4.2.6.8 and 6.1.1.4'
H H 0.0000 0.0000 'International Tables Vol C Tables 4.2.6.8 and 6.1.1.4'
N N 0.0061 0.0033 'International Tables Vol C Tables 4.2.6.8 and 6.1.1.4'
F F 0.0171 0.0103 'International Tables Vol C Tables 4.2.6.8 and 6.1.1.4'
Sb Sb -0.5866 1.5461 'International Tables Vol C Tables 4.2.6.8 and 6.1.1.4'
Cl Cl 0.1484 0.1585 'International Tables Vol C Tables 4.2.6.8 and 6.1.1.4'

loop_
_geom_angle_atom_site_label_1
_geom_angle_atom_site_label_2
_geom_angle_atom_site_label_3
_geom_angle
Sb1A Sb1 F2 128.9(11)
Sb1A Sb1 F1 42.2(11)
F2 Sb1 F1 90.1(4)
Sb1A Sb1 F5 55.1(11)
F2 Sb1 F5 176.0(3)
F1 Sb1 F5 93.4(4)
Sb1A Sb1 F6 76.4(11)
F2 Sb1 F6 90.0(3)
F1 Sb1 F6 90.6(2)
F5 Sb1 F6 91.9(3)
Sb1A Sb1 F3 105.5(11)
F2 Sb1 F3 87.6(3)
F1 Sb1 F3 89.9(3)
F5 Sb1 F3 90.4(3)
F6 Sb1 F3 177.5(3)
Sb1A Sb1 F4 139.4(11)
F2 Sb1 F4 88.2(3)
F1 Sb1 F4 178.4(3)
F5 Sb1 F4 88.2(3)
F6 Sb1 F4 89.6(2)
F3 Sb1 F4 89.8(3)
Sb1 Sb1A F1 121.8(15)
Sb1 Sb1A F5 106.8(17)
F1 Sb1A F5 124.2(16)
Sb1 Sb1A F6 84.8(13)
F1 Sb1A F6 106.7(9)
F5 Sb1A F6 103.2(7)
Sb1 Sb1A F3 58.5(11)
F1 Sb1A F3 93.0(6)
F5 Sb1A F3 90.1(7)
F6 Sb1A F3 143.2(15)
Sb1 Sb1A F2 39.1(9)
F1 Sb1A F2 86.3(7)
F5 Sb1A F2 145.9(15)
F6 Sb1A F2 78.8(7)
F3 Sb1A F2 71.6(7)
Sb1 Sb1A F4 31.0(10)
F1 Sb1A F4 152.8(13)
F5 Sb1A F4 79.5(8)
F6 Sb1A F4 76.8(7)
F3 Sb1A F4 72.1(8)
F2 Sb1A F4 67.7(8)
Sb1A F1 Sb1 16.0(8)
Sb1 F2 Sb1A 12.0(5)
Sb1 F3 Sb1A 16.0(6)
Sb1 F4 Sb1A 9.6(3)
Sb1A F5 Sb1 18.1(9)
Sb1A F6 Sb1 18.8(8)
C4A N1A C1A 110.7(5)
C4A N1A H1AA 124.6
C1A N1A H1AA 124.6
C1 N1 C4 107.5(5)
C1 N1 H1A 126.3
C4 N1 H1A 126.3
C6A N2A C9A 104.2(5)
C9 N2 C6 108.5(5)
C11A N3A C14A 110.6(5)
C11A N3A H3AA 124.7
C14A N3A H3AA 124.7
C14 N3 C11 106.2(5)
C14 N3 H3A 126.9
C11 N3 H3A 126.9
C19 N4 C16 109.3(5)
C16A N4A C19A 105.8(5)
N1A C1A C20A 124.2(5)
N1A C1A C2A 106.0(5)
C20A C1A C2A 129.7(5)
N1 C1 C20 123.0(5)
N1 C1 C2 108.9(5)
C20 C1 C2 128.0(6)
C3A C2A C1A 108.3(5)
C3A C2A C21A 125.0(6)
C1A C2A C21A 126.6(5)
C3 C2 C1 107.0(5)
C3 C2 C21 125.8(5)
C1 C2 C21 126.8(6)
C2 C3 C4 108.0(5)
C2 C3 C23 127.6(6)
C4 C3 C23 124.3(6)
C2A C3A C4A 107.6(5)
C2A C3A C23A 129.1(6)
C4A C3A C23A 123.2(6)
C5 C4 N1 126.8(6)
C5 C4 C3 124.6(5)
N1 C4 C3 108.6(5)
N1A C4A C5A 127.3(6)
N1A C4A C3A 107.2(5)
C5A C4A C3A 125.4(6)
C4 C5 C6 129.8(6)
C4 C5 H5A 115.1
C6 C5 H5A 115.1
C4A C5A C6A 129.5(6)
C4A C5A H5AA 115.3
C6A C5A H5AA 115.3
C5 C6 N2 125.7(6)
C5 C6 C7 126.5(6)
N2 C6 C7 107.7(5)
N2A C6A C5A 124.8(6)
N2A C6A C7A 112.6(5)
C5A C6A C7A 122.6(5)
C8 C7 C6 107.9(5)
C8 C7 C25 128.5(6)
C6 C7 C25 123.5(6)
C8A C7A C6A 105.4(5)
C8A C7A C25A 128.3(6)
C6A C7A C25A 126.3(6)
C7 C8 C9 107.4(6)
C7 C8 C27 128.0(6)
C9 C8 C27 124.6(6)
C7A C8A C9A 106.8(5)
C7A C8A C27A 128.8(6)
C9A C8A C27A 124.4(6)
C10A C9A N2A 124.6(6)
C10A C9A C8A 124.4(6)
N2A C9A C8A 110.9(5)
C10 C9 N2 122.5(6)
C10 C9 C8 129.0(6)
N2 C9 C8 108.5(6)
C9A C10A C11A 125.6(6)
C9A C10A H10A 117.2
C11A C10A H10A 117.2
C9 C10 C11 125.9(6)
C9 C10 H10B 117.0
C11 C10 H10B 117.0
N3A C11A C10A 124.0(6)
N3A C11A C12A 107.3(5)
C10A C11A C12A 128.6(6)
N3 C11 C10 125.1(6)
N3 C11 C12 111.1(5)
C10 C11 C12 123.7(6)
C13A C12A C11A 107.4(5)
C13A C12A C29A 127.8(6)
C11A C12A C29A 124.7(6)
C13 C12 C11 105.9(6)
C13 C12 C29 128.3(6)
C11 C12 C29 125.8(6)
C12A C13A C14A 108.0(5)
C12A C13A C31A 127.9(6)
C14A C13A C31A 124.1(6)
C12 C13 C14 105.6(6)
C12 C13 C31 128.3(6)
C14 C13 C31 126.0(6)
N3 C14 C15 126.6(6)
N3 C14 C13 111.2(5)
C15 C14 C13 122.2(6)
C15A C14A N3A 125.9(5)
C15A C14A C13A 127.5(6)
N3A C14A C13A 106.6(5)
C14A C15A C16A 130.9(6)
C14A C15A H15A 114.6
C16A C15A H15A 114.6
C16 C15 C14 129.9(6)
C16 C15 H15B 115.0
C14 C15 H15B 115.0
C15A C16A N4A 125.1(6)
C15A C16A C17A 124.7(6)
N4A C16A C17A 110.1(5)
C15 C16 N4 125.7(6)
C15 C16 C17 127.2(6)
N4 C16 C17 107.1(5)
C18A C17A C16A 108.2(5)
C18A C17A C33A 127.0(6)
C16A C17A C33A 124.6(6)
C18 C17 C16 108.4(5)
C18 C17 C33 129.3(6)
C16 C17 C33 122.3(5)
C17A C18A C19A 106.4(5)
C17A C18A C35A 126.7(6)
C19A C18A C35A 126.2(5)
C17 C18 C19 107.9(5)
C17 C18 C35 124.7(5)
C19 C18 C35 126.8(5)
N4A C19A C20A 123.5(5)
N4A C19A C18A 109.4(5)
C20A C19A C18A 127.0(5)
N4 C19 C20 123.6(5)
N4 C19 C18 107.1(5)
C20 C19 C18 129.3(5)
C1A C20A C19A 124.2(6)
C1A C20A C37A 118.8(5)
C19A C20A C37A 115.8(5)
C19 C20 C1 124.8(5)
C19 C20 C37 119.1(5)
C1 C20 C37 115.1(5)
C2 C21 C22 113.1(5)
C2 C21 H21A 109.0
C22 C21 H21A 109.0
C2 C21 H21B 109.0
C22 C21 H21B 109.0
H21A C21 H21B 107.8
C2A C21A C22A 112.2(5)
C2A C21A H21C 109.2
C22A C21A H21C 109.2
C2A C21A H21D 109.2
C22A C21A H21D 109.2
H21C C21A H21D 107.9
C21A C22A H22A 109.5
C21A C22A H22B 109.5
H22A C22A H22B 109.5
C21A C22A H22C 109.5
H22A C22A H22C 109.5
H22B C22A H22C 109.5
C21 C22 H22D 109.5
C21 C22 H22E 109.5
H22D C22 H22E 109.5
C21 C22 H22F 109.5
H22D C22 H22F 109.5
H22E C22 H22F 109.5
C3 C23 C24 113.4(5)
C3 C23 H23A 108.9
C24 C23 H23A 108.9
C3 C23 H23B 108.9
C24 C23 H23B 108.9
H23A C23 H23B 107.7
C3A C23A C24A 112.9(5)
C3A C23A H23C 109.0
C24A C23A H23C 109.0
C3A C23A H23D 109.0
C24A C23A H23D 109.0
H23C C23A H23D 107.8
C23 C24 H24A 109.5
C23 C24 H24B 109.5
H24A C24 H24B 109.5
C23 C24 H24C 109.5
H24A C24 H24C 109.5
H24B C24 H24C 109.5
C23A C24A H24D 109.5
C23A C24A H24E 109.5
H24D C24A H24E 109.5
C23A C24A H24F 109.5
H24D C24A H24F 109.5
H24E C24A H24F 109.5
C7 C25 C26 112.5(5)
C7 C25 H25A 109.1
C26 C25 H25A 109.1
C7 C25 H25B 109.1
C26 C25 H25B 109.1
H25A C25 H25B 107.8
C26A C25A C7A 114.1(6)
C26A C25A H25C 108.7
C7A C25A H25C 108.7
C26A C25A H25D 108.7
C7A C25A H25D 108.7
H25C C25A H25D 107.6
C25 C26 H26A 109.5
C25 C26 H26B 109.5
H26A C26 H26B 109.5
C25 C26 H26C 109.5
H26A C26 H26C 109.5
H26B C26 H26C 109.5
C25A C26A H26D 109.5
C25A C26A H26E 109.5
H26D C26A H26E 109.5
C25A C26A H26F 109.5
H26D C26A H26F 109.5
H26E C26A H26F 109.5
C8 C27 C28 112.8(6)
C8 C27 H27A 109.0
C28 C27 H27A 109.0
C8 C27 H27B 109.0
C28 C27 H27B 109.0
H27A C27 H27B 107.8
C8A C27A C28A 111.7(5)
C8A C27A H27C 109.3
C28A C27A H27C 109.3
C8A C27A H27D 109.3
C28A C27A H27D 109.3
H27C C27A H27D 107.9
C27 C28 H28A 109.5
C27 C28 H28B 109.5
H28A C28 H28B 109.5
C27 C28 H28C 109.5
H28A C28 H28C 109.5
H28B C28 H28C 109.5
C27A C28A H28D 109.5
C27A C28A H28E 109.5
H28D C28A H28E 109.5
C27A C28A H28F 109.5
H28D C28A H28F 109.5
H28E C28A H28F 109.5
C12 C29 C30 112.1(6)
C12 C29 H29A 109.2
C30 C29 H29A 109.2
C12 C29 H29B 109.2
C30 C29 H29B 109.2
H29A C29 H29B 107.9
C12A C29A C30A 113.6(6)
C12A C29A H29C 108.9
C30A C29A H29C 108.9
C12A C29A H29D 108.9
C30A C29A H29D 108.9
H29C C29A H29D 107.7
C29A C30A H30A 109.5
C29A C30A H30B 109.5
H30A C30A H30B 109.5
C29A C30A H30C 109.5
H30A C30A H30C 109.5
H30B C30A H30C 109.5
C29 C30 H30D 109.5
C29 C30 H30E 109.5
H30D C30 H30E 109.5
C29 C30 H30F 109.5
H30D C30 H30F 109.5
H30E C30 H30F 109.5
C13A C31A C32A 112.7(5)
C13A C31A H31A 109.0
C32A C31A H31A 109.0
C13A C31A H31B 109.0
C32A C31A H31B 109.0
H31A C31A H31B 107.8
C13 C31 C32 112.9(5)
C13 C31 H31C 109.0
C32 C31 H31C 109.0
C13 C31 H31D 109.0
C32 C31 H31D 109.0
H31C C31 H31D 107.8
C31A C32A H32A 109.5
C31A C32A H32B 109.5
H32A C32A H32B 109.5
C31A C32A H32C 109.5
H32A C32A H32C 109.5
H32B C32A H32C 109.5
C31 C32 H32D 109.5
C31 C32 H32E 109.5
H32D C32 H32E 109.5
C31 C32 H32F 109.5
H32D C32 H32F 109.5
H32E C32 H32F 109.5
C17 C33 C34 112.1(5)
C17 C33 H33A 109.2
C34 C33 H33A 109.2
C17 C33 H33B 109.2
C34 C33 H33B 109.2
H33A C33 H33B 107.9
C17A C33A C34A 112.4(6)
C17A C33A H33C 109.1
C34A C33A H33C 109.1
C17A C33A H33D 109.1
C34A C33A H33D 109.1
H33C C33A H33D 107.8
C33 C34 H34A 109.5
C33 C34 H34B 109.5
H34A C34 H34B 109.5
C33 C34 H34C 109.5
H34A C34 H34C 109.5
H34B C34 H34C 109.5
C33A C34A H34D 109.5
C33A C34A H34E 109.5
H34D C34A H34E 109.5
C33A C34A H34F 109.5
H34D C34A H34F 109.5
H34E C34A H34F 109.5
C18 C35 C36 112.5(5)
C18 C35 H35A 109.1
C36 C35 H35A 109.1
C18 C35 H35B 109.1
C36 C35 H35B 109.1
H35A C35 H35B 107.8
C18A C35A C36A 112.9(5)
C18A C35A H35C 109.0
C36A C35A H35C 109.0
C18A C35A H35D 109.0
C36A C35A H35D 109.0
H35C C35A H35D 107.8
C35 C36 H36A 109.5
C35 C36 H36B 109.5
H36A C36 H36B 109.5
C35 C36 H36C 109.5
H36A C36 H36C 109.5
H36B C36 H36C 109.5
C35A C36A H36D 109.5
C35A C36A H36E 109.5
H36D C36A H36E 109.5
C35A C36A H36F 109.5
H36D C36A H36F 109.5
H36E C36A H36F 109.5
C37A C37 C20 118.7(6)
C37A C37 H37A 120.7
C20 C37 H37A 120.7
C37 C37A C20A 117.9(6)
C37 C37A H37B 121.0
C20A C37A H37B 121.0
Cl1 C1S Cl3 112.4(18)
Cl1 C1S Cl2 112.3(11)
Cl3 C1S Cl2 123.7(13)
Cl1 C1S H1SA 101.4
Cl3 C1S H1SA 101.4
Cl2 C1S H1SA 101.4
Cl1A C1SA Cl3A 117(4)
Cl1A C1SA Cl2A 98(2)
Cl3A C1SA Cl2A 117(3)
Cl1A C1SA H1SB 107.9
Cl3A C1SA H1SB 107.9
Cl2A C1SA H1SB 107.9

loop_
_geom_bond_atom_site_label_1
_geom_bond_atom_site_label_2
_geom_bond_distance
Sb1 Sb1A 0.60(2)
Sb1 F2 1.815(6)
Sb1 F1 1.849(5)
Sb1 F5 1.849(6)
Sb1 F6 1.850(4)
Sb1 F3 1.851(6)
Sb1 F4 1.864(5)
Sb1A F1 1.461(19)
Sb1A F5 1.584(13)
Sb1A F6 1.806(12)
Sb1A F3 2.093(18)
Sb1A F2 2.24(2)
Sb1A F4 2.35(2)
N1A C4A 1.368(7)
N1A C1A 1.378(7)
N1A H1AA 0.8800
N1 C1 1.381(7)
N1 C4 1.390(7)
N1 H1A 0.8800
N2A C6A 1.369(7)
N2A C9A 1.376(7)
N2 C9 1.383(7)
N2 C6 1.391(7)
N3A C11A 1.354(7)
N3A C14A 1.380(7)
N3A H3AA 0.8800
N3 C14 1.346(7)
N3 C11 1.357(8)
N3 H3A 0.8800
N4 C19 1.378(7)
N4 C16 1.392(7)
N4A C16A 1.388(7)
N4A C19A 1.401(7)
C1A C20A 1.395(8)
C1A C2A 1.453(8)
C1 C20 1.422(8)
C1 C2 1.447(8)
C2A C3A 1.367(8)
C2A C21A 1.505(8)
C2 C3 1.370(8)
C2 C21 1.502(8)
C3 C4 1.435(8)
C3 C23 1.486(8)
C3A C4A 1.443(8)
C3A C23A 1.476(8)
C4 C5 1.364(8)
C4A C5A 1.386(8)
C5 C6 1.390(8)
C5 H5A 0.9500
C5A C6A 1.397(8)
C5A H5AA 0.9500
C6 C7 1.434(8)
C6A C7A 1.457(8)
C7 C8 1.383(9)
C7 C25 1.485(8)
C7A C8A 1.354(9)
C7A C25A 1.512(8)
C8 C9 1.431(8)
C8 C27 1.494(9)
C8A C9A 1.468(8)
C8A C27A 1.502(8)
C9A C10A 1.376(8)
C9 C10 1.380(9)
C10A C11A 1.387(8)
C10A H10A 0.9500
C10 C11 1.395(9)
C10 H10B 0.9500
C11A C12A 1.433(8)
C11 C12 1.466(9)
C12A C13A 1.378(8)
C12A C29A 1.502(8)
C12 C13 1.362(9)
C12 C29 1.491(8)
C13A C14A 1.426(8)
C13A C31A 1.481(8)
C13 C14 1.476(8)
C13 C31 1.485(8)
C14 C15 1.393(8)
C14A C15A 1.373(8)
C15A C16A 1.388(8)
C15A H15A 0.9500
C15 C16 1.375(8)
C15 H15B 0.9500
C16A C17A 1.433(8)
C16 C17 1.432(8)
C17A C18A 1.364(8)
C17A C33A 1.508(8)
C17 C18 1.362(8)
C17 C33 1.490(8)
C18A C19A 1.460(8)
C18A C35A 1.490(8)
C18 C19 1.446(8)
C18 C35 1.511(8)
C19A C20A 1.420(8)
C19 C20 1.400(8)
C20A C37A 1.491(8)
C20 C37 1.491(8)
C21 C22 1.524(9)
C21 H21A 0.9900
C21 H21B 0.9900
C21A C22A 1.534(8)
C21A H21C 0.9900
C21A H21D 0.9900
C22A H22A 0.9800
C22A H22B 0.9800
C22A H22C 0.9800
C22 H22D 0.9800
C22 H22E 0.9800
C22 H22F 0.9800
C23 C24 1.546(9)
C23 H23A 0.9900
C23 H23B 0.9900
C23A C24A 1.543(9)
C23A H23C 0.9900
C23A H23D 0.9900
C24 H24A 0.9800
C24 H24B 0.9800
C24 H24C 0.9800
C24A H24D 0.9800
C24A H24E 0.9800
C24A H24F 0.9800
C25 C26 1.536(9)
C25 H25A 0.9900
C25 H25B 0.9900
C25A C26A 1.512(9)
C25A H25C 0.9900
C25A H25D 0.9900
C26 H26A 0.9800
C26 H26B 0.9800
C26 H26C 0.9800
C26A H26D 0.9800
C26A H26E 0.9800
C26A H26F 0.9800
C27 C28 1.528(9)
C27 H27A 0.9900
C27 H27B 0.9900
C27A C28A 1.507(9)
C27A H27C 0.9900
C27A H27D 0.9900
C28 H28A 0.9800
C28 H28B 0.9800
C28 H28C 0.9800
C28A H28D 0.9800
C28A H28E 0.9800
C28A H28F 0.9800
C29 C30 1.529(9)
C29 H29A 0.9900
C29 H29B 0.9900
C29A C30A 1.527(9)
C29A H29C 0.9900
C29A H29D 0.9900
C30A H30A 0.9800
C30A H30B 0.9800
C30A H30C 0.9800
C30 H30D 0.9800
C30 H30E 0.9800
C30 H30F 0.9800
C31A C32A 1.549(9)
C31A H31A 0.9900
C31A H31B 0.9900
C31 C32 1.532(9)
C31 H31C 0.9900
C31 H31D 0.9900
C32A H32A 0.9800
C32A H32B 0.9800
C32A H32C 0.9800
C32 H32D 0.9800
C32 H32E 0.9800
C32 H32F 0.9800
C33 C34 1.534(9)
C33 H33A 0.9900
C33 H33B 0.9900
C33A C34A 1.527(9)
C33A H33C 0.9900
C33A H33D 0.9900
C34 H34A 0.9800
C34 H34B 0.9800
C34 H34C 0.9800
C34A H34D 0.9800
C34A H34E 0.9800
C34A H34F 0.9800
C35 C36 1.516(8)
C35 H35A 0.9900
C35 H35B 0.9900
C35A C36A 1.527(9)
C35A H35C 0.9900
C35A H35D 0.9900
C36 H36A 0.9800
C36 H36B 0.9800
C36 H36C 0.9800
C36A H36D 0.9800
C36A H36E 0.9800
C36A H36F 0.9800
C37 C37A 1.359(9)
C37 H37A 0.9500
C37A H37B 0.9500
C1S Cl1 1.58(3)
C1S Cl3 1.68(2)
C1S Cl2 2.04(3)
C1S H1SA 1.0000
C1SA Cl1A 1.58(3)
C1SA Cl3A 1.68(3)
C1SA Cl2A 2.02(3)
C1SA H1SB 1.0000

loop_
_geom_torsion_atom_site_label_1
_geom_torsion_atom_site_label_2
_geom_torsion_atom_site_label_3
_geom_torsion_atom_site_label_4
_geom_torsion
F2 Sb1 Sb1A_a F1 -28(2)
F5 Sb1 Sb1A F1 151.4(19)
F6 Sb1 Sb1A F1 -106.4(13)
F3 Sb1 Sb1A F1 72.0(13)
F4 Sb1 Sb1A F1 -179.4(4)
F2 Sb1 Sb1A F5 -179.1(4)
F1 Sb1 Sb1A F5 -151.4(19)
F6 Sb1 Sb1A F5 102.2(9)
F3 Sb1 Sb1A F5 -79.4(9)
F4 Sb1 Sb1A F5 29(2)
F2 Sb1 Sb1A F6 78.7(10)
F1 Sb1 Sb1A F6 106.4(13)
F5 Sb1 Sb1A F6 -102.2(9)
F3 Sb1 Sb1A F6 178.4(3)
F4 Sb1 Sb1A F6 -73.0(14)
F2 Sb1 Sb1A F3 -99.7(10)
F1 Sb1 Sb1A F3 -72.0(13)
F5 Sb1 Sb1A F3 79.4(9)
F6 Sb1 Sb1A F3 -178.4(3)
F4 Sb1 Sb1A F3 108.6(14)
F1 Sb1 Sb1A F2 28(2)
F5 Sb1 Sb1A F2 179.1(4)
F6 Sb1 Sb1A F2 -78.7(10)
F3 Sb1 Sb1A F2 99.7(11)
F4 Sb1 Sb1A F2 -152(2)
F2 Sb1 Sb1A F4 152(2)
F1 Sb1 Sb1A F4 179.4(4)
F5 Sb1 Sb1A F4 -29(2)
F6 Sb1 Sb1A F4 73.0(14)
F3 Sb1 Sb1A F4 -108.6(14)
F5 Sb1A F1 Sb1 146(2)
F6 Sb1A F1 Sb1 -94.2(18)
F3 Sb1A F1 Sb1 54.3(15)
F2 Sb1A F1 Sb1 -17.1(13)
F4 Sb1A F1 Sb1 -0.7(5)
F2 Sb1 F1 Sb1A 158.8(16)
F5 Sb1 F1 Sb1A -23.2(16)
F6 Sb1 F1 Sb1A 68.8(16)
F3 Sb1 F1 Sb1A -113.6(16)
F1 Sb1 F2 Sb1A -18.2(14)
F6 Sb1 F2 Sb1A 72.4(14)
F3 Sb1 F2 Sb1A -108.1(14)
F4 Sb1 F2 Sb1A 162.0(14)
F2 Sb1 F3 Sb1A 129.8(12)
F1 Sb1 F3 Sb1A 39.7(12)
F5 Sb1 F3 Sb1A -53.7(12)
F4 Sb1 F3 Sb1A -141.9(12)
F2 Sb1 F4 Sb1A -158.3(17)
F5 Sb1 F4 Sb1A 23.6(17)
F6 Sb1 F4 Sb1A -68.3(17)
F3 Sb1 F4 Sb1A 114.1(17)
F1 Sb1A F5 Sb1 -151(2)
F6 Sb1A F5 Sb1 88.4(16)
F3 Sb1A F5 Sb1 -56.9(12)
F2 Sb1A F5 Sb1 -1.0(4)
F4 Sb1A F5 Sb1 14.8(11)
F1 Sb1 F5 Sb1A 18.8(13)
F6 Sb1 F5 Sb1A -71.9(13)
F3 Sb1 F5 Sb1A 108.7(13)
F4 Sb1 F5 Sb1A -161.5(13)
F1 Sb1A F6 Sb1 121.7(16)
F5 Sb1A F6 Sb1 -106.1(18)
F3 Sb1A F6 Sb1 2.3(4)
F2 Sb1A F6 Sb1 39.1(9)
F4 Sb1A F6 Sb1 -30.4(10)
F2 Sb1 F6 Sb1A -130.2(12)
F1 Sb1 F6 Sb1A -40.1(11)
F5 Sb1 F6 Sb1A 53.3(11)
F4 Sb1 F6 Sb1A 141.5(12)
C4A N1A C1A C20A -175.3(6)
C4A N1A C1A C2A 4.3(7)
C4 N1 C1 C20 174.5(5)
C4 N1 C1 C2 -2.6(7)
N1A C1A C2A C3A -2.5(7)
C20A C1A C2A C3A 177.1(6)
N1A C1A C2A C21A 173.1(5)
C20A C1A C2A C21A -7.3(11)
N1 C1 C2 C3 2.5(7)
C20 C1 C2 C3 -174.5(6)
N1 C1 C2 C21 -170.6(6)
C20 C1 C2 C21 12.4(10)
C1 C2 C3 C4 -1.3(7)
C21 C2 C3 C4 171.9(6)
C1 C2 C3 C23 -177.6(6)
C21 C2 C3 C23 -4.4(11)
C1A C2A C3A C4A -0.1(7)
C21A C2A C3A C4A -175.8(5)
C1A C2A C3A C23A 176.4(6)
C21A C2A C3A C23A 0.6(11)
C1 N1 C4 C5 179.4(6)
C1 N1 C4 C3 1.8(7)
C2 C3 C4 C5 -177.9(6)
C23 C3 C4 C5 -1.5(10)
C2 C3 C4 N1 -0.3(7)
C23 C3 C4 N1 176.1(5)
C1A N1A C4A C5A 172.3(6)
C1A N1A C4A C3A -4.4(7)
C2A C3A C4A N1A 2.7(7)
C23A C3A C4A N1A -174.0(6)
C2A C3A C4A C5A -174.1(6)
C23A C3A C4A C5A 9.2(10)
N1 C4 C5 C6 -8.8(11)
C3 C4 C5 C6 168.4(6)
N1A C4A C5A C6A 1.8(11)
C3A C4A C5A C6A 178.0(6)
C4 C5 C6 N2 -1.0(11)
C4 C5 C6 C7 -177.3(6)
C9 N2 C6 C5 -178.2(6)
C9 N2 C6 C7 -1.3(7)
C9A N2A C6A C5A -178.8(6)
C9A N2A C6A C7A 1.2(7)
C4A C5A C6A N2A 0.0(11)
C4A C5A C6A C7A 180.0(6)
C5 C6 C7 C8 178.1(6)
N2 C6 C7 C8 1.2(7)
C5 C6 C7 C25 0.3(10)
N2 C6 C7 C25 -176.5(5)
N2A C6A C7A C8A 0.9(7)
C5A C6A C7A C8A -179.0(6)
N2A C6A C7A C25A -180.0(6)
C5A C6A C7A C25A 0.0(10)
C6 C7 C8 C9 -0.7(7)
C25 C7 C8 C9 176.9(6)
C6 C7 C8 C27 178.1(6)
C25 C7 C8 C27 -4.3(11)
C6A C7A C8A C9A -2.5(7)
C25A C7A C8A C9A 178.4(6)
C6A C7A C8A C27A 177.0(6)
C25A C7A C8A C27A -2.0(11)
C6A N2A C9A C10A 178.5(6)
C6A N2A C9A C8A -2.8(7)
C7A C8A C9A C10A -177.7(6)
C27A C8A C9A C10A 2.7(10)
C7A C8A C9A N2A 3.5(7)
C27A C8A C9A N2A -176.1(5)
C6 N2 C9 C10 -179.6(6)
C6 N2 C9 C8 0.9(7)
C7 C8 C9 C10 -179.5(6)
C27 C8 C9 C10 1.6(11)
C7 C8 C9 N2 -0.1(7)
C27 C8 C9 N2 -179.0(6)
N2A C9A C10A C11A -4.6(10)
C8A C9A C10A C11A 176.8(6)
N2 C9 C10 C11 -1.4(10)
C8 C9 C10 C11 178.0(6)
C14A N3A C11A C10A 178.6(6)
C14A N3A C11A C12A -1.2(7)
C9A C10A C11A N3A 1.5(10)
C9A C10A C11A C12A -178.7(6)
C14 N3 C11 C10 176.0(6)
C14 N3 C11 C12 -0.5(7)
C9 C10 C11 N3 1.5(11)
C9 C10 C11 C12 177.6(6)
N3A C11A C12A C13A 1.9(7)
C10A C11A C12A C13A -177.8(6)
N3A C11A C12A C29A 179.7(6)
C10A C11A C12A C29A -0.1(11)
N3 C11 C12 C13 1.2(7)
C10 C11 C12 C13 -175.4(6)
N3 C11 C12 C29 -178.5(6)
C10 C11 C12 C29 4.9(10)
C11A C12A C13A C14A -1.9(7)
C29A C12A C13A C14A -179.5(6)
C11A C12A C13A C31A 175.9(6)
C29A C12A C13A C31A -1.7(11)
C11 C12 C13 C14 -1.3(7)
C29 C12 C13 C14 178.5(6)
C11 C12 C13 C31 -178.8(6)
C29 C12 C13 C31 0.9(11)
C11 N3 C14 C15 -179.7(6)
C11 N3 C14 C13 -0.3(7)
C12 C13 C14 N3 1.1(7)
C31 C13 C14 N3 178.7(6)
C12 C13 C14 C15 -179.5(6)
C31 C13 C14 C15 -1.9(10)
C11A N3A C14A C15A -179.0(6)
C11A N3A C14A C13A 0.1(7)
C12A C13A C14A C15A -179.7(6)
C31A C13A C14A C15A 2.3(10)
C12A C13A C14A N3A 1.2(7)
C31A C13A C14A N3A -176.8(5)
N3A C14A C15A C16A 2.2(11)
C13A C14A C15A C16A -176.7(6)
N3 C14 C15 C16 -0.2(12)
C13 C14 C15 C16 -179.6(6)
C14A C15A C16A N4A -10.7(11)
C14A C15A C16A C17A 166.6(6)
C19A N4A C16A C15A 177.6(6)
C19A N4A C16A C17A -0.1(7)
C14 C15 C16 N4 -0.1(11)
C14 C15 C16 C17 178.1(6)
C19 N4 C16 C15 172.7(6)
C19 N4 C16 C17 -5.8(7)
C15A C16A C17A C18A -176.1(6)
N4A C16A C17A C18A 1.6(7)
C15A C16A C17A C33A -0.5(10)
N4A C16A C17A C33A 177.2(6)
C15 C16 C17 C18 -173.5(6)
N4 C16 C17 C18 5.0(7)
C15 C16 C17 C33 5.4(10)
N4 C16 C17 C33 -176.1(5)
C16A C17A C18A C19A -2.3(7)
C33A C17A C18A C19A -177.8(6)
C16A C17A C18A C35A 168.2(6)
C33A C17A C18A C35A -7.2(11)
C16 C17 C18 C19 -2.4(7)
C33 C17 C18 C19 178.8(6)
C16 C17 C18 C35 -174.1(5)
C33 C17 C18 C35 7.1(11)
C16A N4A C19A C20A 175.8(6)
C16A N4A C19A C18A -1.4(6)
C17A C18A C19A N4A 2.3(7)
C35A C18A C19A N4A -168.2(5)
C17A C18A C19A C20A -174.7(6)
C35A C18A C19A C20A 14.7(10)
C16 N4 C19 C20 -173.5(5)
C16 N4 C19 C18 4.3(7)
C17 C18 C19 N4 -1.1(7)
C35 C18 C19 N4 170.4(5)
C17 C18 C19 C20 176.5(6)
C35 C18 C19 C20 -12.0(10)
N1A C1A C20A C19A -7.1(10)
C2A C1A C20A C19A 173.4(6)
N1A C1A C20A C37A 160.3(6)
C2A C1A C20A C37A -19.2(10)
N4A C19A C20A C1A 22.4(10)
C18A C19A C20A C1A -160.9(6)
N4A C19A C20A C37A -145.3(6)
C18A C19A C20A C37A 31.4(9)
N4 C19 C20 C1 -9.9(9)
C18 C19 C20 C1 172.8(6)
N4 C19 C20 C37 157.9(6)
C18 C19 C20 C37 -19.4(9)
N1 C1 C20 C19 24.2(9)
C2 C1 C20 C19 -159.2(6)
N1 C1 C20 C37 -144.0(6)
C2 C1 C20 C37 32.6(9)
C3 C2 C21 C22 -98.9(8)
C1 C2 C21 C22 72.9(8)
C3A C2A C21A C22A 99.4(7)
C1A C2A C21A C22A -75.5(8)
C2 C3 C23 C24 98.2(8)
C4 C3 C23 C24 -77.5(8)
C2A C3A C23A C24A -104.4(8)
C4A C3A C23A C24A 71.6(8)
C8 C7 C25 C26 -99.3(8)
C6 C7 C25 C26 77.9(8)
C8A C7A C25A C26A 99.5(8)
C6A C7A C25A C26A -79.3(9)
C7 C8 C27 C28 100.2(8)
C9 C8 C27 C28 -81.2(8)
C7A C8A C27A C28A -98.7(8)
C9A C8A C27A C28A 80.8(8)
C13 C12 C29 C30 -98.7(8)
C11 C12 C29 C30 80.9(8)
C13A C12A C29A C30A 94.5(8)
C11A C12A C29A C30A -82.8(8)
C12A C13A C31A C32A -99.9(8)
C14A C13A C31A C32A 77.6(8)
C12 C13 C31 C32 98.0(8)
C14 C13 C31 C32 -79.1(8)
C18 C17 C33 C34 -105.7(8)
C16 C17 C33 C34 75.7(8)
C18A C17A C33A C34A 91.9(8)
C16A C17A C33A C34A -82.8(8)
C17 C18 C35 C36 100.2(7)
C19 C18 C35 C36 -69.9(8)
C17A C18A C35A C36A -105.2(8)
C19A C18A C35A C36A 63.6(8)
C19 C20 C37 C37A -103.3(7)
C1 C20 C37 C37A 65.6(7)
C20 C37 C37A C20A -2.8(8)
C1A C20A C37A C37 -102.9(7)
C19A C20A C37A C37 65.5(7)
